data_7007822
loop_
_publ_author_name
'Laromaine, Anna'
'Teixidor, Francesc'
'Kivek\"as, Raikko'
'Sillanp\"a\"a, Reijo'
'Arca, Massimiliano'
'Lippolis, Vito'
'Crespo, Eul\`alia'
'Vi\~nas, Clara'

_publ_section_title
;
 Synthesis, reactivity and structural studies of selenide bridged
 carboranyl compounds.
;
_journal_issue 44
_journal_name_full 'Dalton transactions (Cambridge, England : 2003)'
_journal_page_first 5240
_journal_page_last 5247
_journal_paper_doi 10.1039/b610944f
_journal_year 2006
_chemical_formula_moiety 'C6 H26 B20 Se2, C7 H8'
_chemical_formula_sum 'C13 H34 B20 Se2'
_chemical_formula_weight 564.52
_chemical_name_systematic
;
?
;
_space_group_IT_number 15
_symmetry_cell_setting monoclinic
_symmetry_space_group_name_Hall '-C 2yc'
_symmetry_space_group_name_H-M 'C 1 2/c 1'
_atom_sites_solution_hydrogens geom
_atom_sites_solution_primary direct
_atom_sites_solution_secondary difmap
_audit_creation_method SHELXL-97
_cell_angle_alpha 90.00
_cell_angle_beta 119.4851(14)
_cell_angle_gamma 90.00
_cell_formula_units_Z 4
_cell_length_a 23.4834(11)
_cell_length_b 9.5944(2)
_cell_length_c 13.8538(6)
_cell_measurement_reflns_used 2527
_cell_measurement_temperature 173(2)
_cell_measurement_theta_max 25.682
_cell_measurement_theta_min 0.407
_cell_volume 2717.12(19)
_computing_cell_refinement 'HKL Scalepack (Otwinowsky & Minor, 1997)'
_computing_data_collection 'Collect (Nonius BV, 1997-2000)'
_computing_data_reduction
;
HKL Denzo and Scalepack (Otwinowsky & Minor, 1997)
;
_computing_molecular_graphics 'SHELXTL/PC (Sheldrick, 1990)'
_computing_publication_material 'SHELXL-97 (Sheldrick, 1997)'
_computing_structure_refinement 'SHELXL-97 (Sheldrick, 1997)'
_computing_structure_solution 'SHELXS-97 (Sheldrick, 1990)'
_diffrn_ambient_temperature 173(2)
_diffrn_detector 'CCD plate'
_diffrn_detector_area_resol_mean 9
_diffrn_measured_fraction_theta_full 0.999
_diffrn_measured_fraction_theta_max 0.999
_diffrn_measurement_device '95mm CCD camera on \k-goniostat'
_diffrn_measurement_device_type KappaCCD
_diffrn_measurement_method 'CCD rotation images, thick slices'
_diffrn_radiation_monochromator 'horizonally mounted graphite crystal'
_diffrn_radiation_probe x-ray
_diffrn_radiation_type Mok\a
_diffrn_radiation_wavelength 0.71073
_diffrn_reflns_av_R_equivalents 0.0322
_diffrn_reflns_av_sigmaI/netI 0.0456
_diffrn_reflns_limit_h_max 28
_diffrn_reflns_limit_h_min -28
_diffrn_reflns_limit_k_max 11
_diffrn_reflns_limit_k_min -11
_diffrn_reflns_limit_l_max 16
_diffrn_reflns_limit_l_min -16
_diffrn_reflns_number 4917
_diffrn_reflns_theta_full 25.67
_diffrn_reflns_theta_max 25.67
_diffrn_reflns_theta_min 2.59
_diffrn_source 'Enraf Nonius FR590'
_diffrn_standards_decay_% <1
_exptl_absorpt_coefficient_mu 2.727
_exptl_absorpt_correction_type none
_exptl_crystal_colour colourless
_exptl_crystal_density_diffrn 1.380
_exptl_crystal_density_method 'not measured'
_exptl_crystal_description plate
_exptl_crystal_F_000 1120
_exptl_crystal_size_max 0.22
_exptl_crystal_size_mid 0.20
_exptl_crystal_size_min 0.16
_refine_diff_density_max 0.771
_refine_diff_density_min -0.431
_refine_diff_density_rms 0.078
_refine_ls_extinction_coef 0.00094(6)
_refine_ls_extinction_expression Fc^*^=kFc[1+0.001xFc^2^\l^3^/sin(2\q)]^-1/4^
_refine_ls_extinction_method SHELXL
_refine_ls_goodness_of_fit_ref 1.050
_refine_ls_hydrogen_treatment constr
_refine_ls_matrix_type full
_refine_ls_number_parameters 158
_refine_ls_number_reflns 2581
_refine_ls_number_restraints 11
_refine_ls_restrained_S_all 1.050
_refine_ls_R_factor_all 0.0492
_refine_ls_R_factor_gt 0.0346
_refine_ls_shift/su_max 0.002
_refine_ls_shift/su_mean 0.000
_refine_ls_structure_factor_coef Fsqd
_refine_ls_weighting_details
;
w=1/[\s^2^(Fo^2^)+(0.0282P)^2^+6.2826P] where P=(Fo^2^+2Fc^2^)/3
;
_refine_ls_weighting_scheme calc
_refine_ls_wR_factor_gt 0.0739
_refine_ls_wR_factor_ref 0.0789
_reflns_number_gt 2082
_reflns_number_total 2581
_reflns_threshold_expression >2sigma(I)
_cod_data_source_file b610944f.txt
_cod_data_source_block compound_2.toluene
_cod_original_cell_volume 2717.12(18)
_cod_original_sg_symbol_H-M 'C 2/c'
_cod_database_code 7007822

loop_
_symmetry_equiv_pos_as_xyz
'x, y, z'
'-x, y, -z+1/2'
'x+1/2, y+1/2, z'
'-x+1/2, y+1/2, -z+1/2'
'-x, -y, -z'
'x, -y, z-1/2'
'-x+1/2, -y+1/2, -z'
'x+1/2, -y+1/2, z-1/2'

loop_
_atom_site_label
_atom_site_type_symbol
_atom_site_fract_x
_atom_site_fract_y
_atom_site_fract_z
_atom_site_U_iso_or_equiv
_atom_site_adp_type
_atom_site_occupancy
_atom_site_calc_flag
_atom_site_refinement_flags
_atom_site_disorder_assembly
_atom_site_disorder_group
Se1 Se 0.016122(6) 0.780423(14) 0.183826(10) 0.02398(4) Uani 1 d . . .
C1 C 0.09134(5) 0.90581(13) 0.24931(9) 0.0190(3) Uani 1 d . . .
C2 C 0.16474(5) 0.83028(13) 0.29032(10) 0.0208(4) Uani 1 d . . .
B3 B 0.12685(6) 0.92316(16) 0.16745(11) 0.0226(4) Uani 1 d . . .
H3 H 0.1073 0.8746 0.0835 0.027 Uiso 1 calc R . .
B4 B 0.08692(7) 1.06556(15) 0.19220(12) 0.0243(5) Uani 1 d . . .
H4 H 0.0412 1.1127 0.1237 0.029 Uiso 1 calc R . .
B5 B 0.09839(7) 1.04716(15) 0.32810(12) 0.0226(4) Uani 1 d . . .
H5 H 0.0602 1.0821 0.3489 0.027 Uiso 1 calc R . .
B6 B 0.14633(6) 0.89382(15) 0.38845(11) 0.0205(4) Uani 1 d . . .
H6 H 0.1396 0.8263 0.4480 0.025 Uiso 1 calc R . .
B7 B 0.21240(7) 0.93843(16) 0.26248(12) 0.0242(4) Uani 1 d . . .
H7 H 0.2499 0.9018 0.2406 0.029 Uiso 1 calc R . .
B8 B 0.16428(7) 1.09069(17) 0.20166(12) 0.0258(4) Uani 1 d . . .
H8 H 0.1701 1.1550 0.1396 0.031 Uiso 1 calc R . .
B9 B 0.14719(7) 1.16736(16) 0.30242(12) 0.0256(4) Uani 1 d . . .
H9 H 0.1421 1.2828 0.3072 0.031 Uiso 1 calc R . .
B10 B 0.18341(7) 1.06045(16) 0.42422(12) 0.0244(4) Uani 1 d . . .
H10 H 0.2018 1.1048 0.5092 0.029 Uiso 1 calc R . .
B11 B 0.22397(7) 0.92058(15) 0.39881(12) 0.0228(4) Uani 1 d . . .
H11 H 0.2693 0.8720 0.4670 0.027 Uiso 1 calc R . .
B12 B 0.22434(7) 1.08900(16) 0.34592(12) 0.0244(4) Uani 1 d . . .
H12 H 0.2700 1.1531 0.3794 0.029 Uiso 1 calc R . .
C13 C 0.16813(6) 0.67325(14) 0.28230(11) 0.0275(4) Uani 1 d . . .
H13A H 0.1471 0.6457 0.2041 0.041 Uiso 1 calc R . .
H13B H 0.1455 0.6289 0.3177 0.041 Uiso 1 calc R . .
H13C H 0.2140 0.6436 0.3199 0.041 Uiso 1 calc R . .
C14 C -0.02468(8) 0.4841(2) 0.01481(16) 0.0326(7) Uiso 0.50 d PD A -1
C15 C -0.03810(9) 0.5741(2) -0.07181(15) 0.0397(8) Uiso 0.50 d PD A -1
H15 H -0.0793 0.6195 -0.1097 0.048 Uiso 0.50 calc PR A -1
C16 C 0.00898(8) 0.5983(3) -0.10337(19) 0.0460(8) Uiso 0.50 d PD A -1
H16 H -0.0011 0.6582 -0.1643 0.055 Uiso 0.50 calc PR A -1
C17 C 0.07067(11) 0.5363(3) -0.04729(18) 0.0526(9) Uiso 0.50 d PD A -1
H17 H 0.1029 0.5548 -0.0681 0.063 Uiso 0.50 calc PR A -1
C18 C 0.08354(9) 0.4467(3) 0.04009(16) 0.0509(9) Uiso 0.50 d PD A -1
H18 H 0.1249 0.4018 0.0788 0.061 Uiso 0.50 calc PR A -1
C19 C 0.03631(8) 0.4223(3) 0.07118(19) 0.0367(8) Uiso 0.50 d PD A -1
H19 H 0.0462 0.3624 0.1320 0.044 Uiso 0.50 calc PR A -1
C20 C -0.07407(13) 0.4597(4) 0.0506(3) 0.0573(11) Uiso 0.50 d PD A -1
H20A H -0.0896 0.3632 0.0343 0.086 Uiso 0.50 calc PR A -1
H20B H -0.1111 0.5234 0.0107 0.086 Uiso 0.50 calc PR A -1
H20C H -0.0541 0.4766 0.1305 0.086 Uiso 0.50 calc PR A -1

loop_
_atom_site_aniso_label
_atom_site_aniso_U_11
_atom_site_aniso_U_22
_atom_site_aniso_U_33
_atom_site_aniso_U_23
_atom_site_aniso_U_13
_atom_site_aniso_U_12
Se1 0.01772(5) 0.02809(6) 0.02799(5) -0.00799(5) 0.01268(4) -0.00363(5)
C1 0.0151(5) 0.0232(6) 0.0206(5) 0.0005(5) 0.0102(4) 0.0014(5)
C2 0.0161(5) 0.0240(6) 0.0252(5) 0.0014(5) 0.0124(4) 0.0023(5)
B3 0.0191(6) 0.0338(8) 0.0180(6) 0.0025(6) 0.0116(4) -0.0001(6)
B4 0.0231(6) 0.0243(7) 0.0235(7) 0.0045(6) 0.0099(5) 0.0014(6)
B5 0.0202(6) 0.0224(7) 0.0258(7) -0.0023(5) 0.0118(5) 0.0012(5)
B6 0.0198(6) 0.0277(7) 0.0153(6) 0.0001(5) 0.0098(4) 0.0019(5)
B7 0.0199(6) 0.0326(8) 0.0257(6) 0.0005(6) 0.0156(4) -0.0005(6)
B8 0.0250(6) 0.0313(8) 0.0248(6) 0.0049(6) 0.0151(5) -0.0026(6)
B9 0.0245(6) 0.0220(7) 0.0313(7) 0.0012(6) 0.0146(5) -0.0017(6)
B10 0.0209(6) 0.0294(8) 0.0220(6) -0.0054(6) 0.0097(5) -0.0046(6)
B11 0.0178(6) 0.0271(8) 0.0220(6) 0.0008(6) 0.0086(5) -0.0013(6)
B12 0.0192(6) 0.0278(8) 0.0251(7) 0.0031(6) 0.0100(5) -0.0012(6)
C13 0.0242(5) 0.0269(7) 0.0362(6) -0.0013(5) 0.0185(4) 0.0044(5)

loop_
_atom_type_symbol
_atom_type_description
_atom_type_scat_dispersion_real
_atom_type_scat_dispersion_imag
_atom_type_scat_source
C C 0.0033 0.0016 'International Tables Vol C Tables 4.2.6.8 and 6.1.1.4'
H H 0.0000 0.0000 'International Tables Vol C Tables 4.2.6.8 and 6.1.1.4'
B B 0.0013 0.0007 'International Tables Vol C Tables 4.2.6.8 and 6.1.1.4'
Se Se -0.0929 2.2259 'International Tables Vol C Tables 4.2.6.8 and 6.1.1.4'

loop_
_geom_angle_atom_site_label_1
_geom_angle_atom_site_label_2
_geom_angle_atom_site_label_3
_geom_angle
_geom_angle_site_symmetry_1
_geom_angle_site_symmetry_3
_geom_angle_publ_flag
C1 Se1 Se1 101.94(4) . 2 ?
C2 C1 B5 111.47(8) . . ?
C2 C1 B4 111.14(10) . . ?
B5 C1 B4 62.90(9) . . ?
C2 C1 B3 61.07(8) . . ?
B5 C1 B3 115.00(11) . . ?
B4 C1 B3 62.87(9) . . ?
C2 C1 B6 60.95(8) . . ?
B5 C1 B6 63.26(8) . . ?
B4 C1 B6 114.95(9) . . ?
B3 C1 B6 114.03(9) . . ?
C2 C1 Se1 115.58(8) . . ?
B5 C1 Se1 124.80(10) . . ?
B4 C1 Se1 120.26(7) . . ?
B3 C1 Se1 112.07(8) . . ?
B6 C1 Se1 119.28(9) . . ?
C13 C2 C1 118.91(10) . . ?
C13 C2 B11 121.47(9) . . ?
C1 C2 B11 109.53(10) . . ?
C13 C2 B7 121.64(12) . . ?
C1 C2 B7 109.74(10) . . ?
B11 C2 B7 63.04(9) . . ?
C13 C2 B6 116.81(12) . . ?
C1 C2 B6 60.29(8) . . ?
B11 C2 B6 62.41(9) . . ?
B7 C2 B6 114.19(10) . . ?
C13 C2 B3 117.39(10) . . ?
C1 C2 B3 60.18(8) . . ?
B11 C2 B3 114.10(10) . . ?
B7 C2 B3 62.64(8) . . ?
B6 C2 B3 112.70(10) . . ?
C1 B3 C2 58.74(8) . . ?
C1 B3 B8 104.39(11) . . ?
C2 B3 B8 104.81(9) . . ?
C1 B3 B4 58.28(9) . . ?
C2 B3 B4 105.65(11) . . ?
B8 B3 B4 59.64(9) . . ?
C1 B3 B7 104.91(10) . . ?
C2 B3 B7 57.96(8) . . ?
B8 B3 B7 60.05(8) . . ?
B4 B3 B7 107.62(10) . . ?
C1 B3 H3 124.2 . . ?
C2 B3 H3 123.8 . . ?
B8 B3 H3 123.2 . . ?
B4 B3 H3 122.2 . . ?
B7 B3 H3 122.5 . . ?
C1 B4 B8 105.19(10) . . ?
C1 B4 B5 58.35(8) . . ?
B8 B4 B5 108.68(9) . . ?
C1 B4 B9 104.74(9) . . ?
B8 B4 B9 60.53(9) . . ?
B5 B4 B9 60.17(9) . . ?
C1 B4 B3 58.85(9) . . ?
B8 B4 B3 60.11(9) . . ?
B5 B4 B3 107.95(10) . . ?
B9 B4 B3 108.32(10) . . ?
C1 B4 H4 124.8 . . ?
B8 B4 H4 121.8 . . ?
B5 B4 H4 121.4 . . ?
B9 B4 H4 122.1 . . ?
B3 B4 H4 121.4 . . ?
C1 B5 B4 58.76(8) . . ?
C1 B5 B10 104.90(10) . . ?
B4 B5 B10 108.40(12) . . ?
C1 B5 B9 104.93(12) . . ?
B4 B5 B9 60.01(9) . . ?
B10 B5 B9 60.47(8) . . ?
C1 B5 B6 58.90(7) . . ?
B4 B5 B6 108.02(12) . . ?
B10 B5 B6 59.51(8) . . ?
B9 B5 B6 107.87(11) . . ?
C1 B5 H5 124.6 . . ?
B4 B5 H5 121.3 . . ?
B10 B5 H5 122.2 . . ?
B9 B5 H5 122.2 . . ?
B6 B5 H5 121.7 . . ?
C1 B6 C2 58.76(8) . . ?
C1 B6 B10 104.38(10) . . ?
C2 B6 B10 105.06(12) . . ?
C1 B6 B11 104.84(11) . . ?
C2 B6 B11 58.00(8) . . ?
B10 B6 B11 60.19(9) . . ?
C1 B6 B5 57.84(7) . . ?
C2 B6 B5 105.42(10) . . ?
B10 B6 B5 59.88(8) . . ?
B11 B6 B5 107.68(11) . . ?
C1 B6 H6 124.4 . . ?
C2 B6 H6 123.8 . . ?
B10 B6 H6 123.0 . . ?
B11 B6 H6 122.4 . . ?
B5 B6 H6 122.3 . . ?
C2 B7 B11 58.34(8) . . ?
C2 B7 B12 104.94(12) . . ?
B11 B7 B12 59.80(9) . . ?
C2 B7 B8 105.76(11) . . ?
B11 B7 B8 108.08(12) . . ?
B12 B7 B8 60.27(8) . . ?
C2 B7 B3 59.39(8) . . ?
B11 B7 B3 107.67(12) . . ?
B12 B7 B3 107.78(11) . . ?
B8 B7 B3 59.85(8) . . ?
C2 B7 H7 124.2 . . ?
B11 B7 H7 121.9 . . ?
B12 B7 H7 122.4 . . ?
B8 B7 H7 121.9 . . ?
B3 B7 H7 121.6 . . ?
B4 B8 B3 60.26(9) . . ?
B4 B8 B7 108.14(11) . . ?
B3 B8 B7 60.10(8) . . ?
B4 B8 B9 59.90(9) . . ?
B3 B8 B9 107.94(12) . . ?
B7 B8 B9 107.53(11) . . ?
B4 B8 B12 107.27(12) . . ?
B3 B8 B12 107.65(10) . . ?
B7 B8 B12 59.86(8) . . ?
B9 B8 B12 59.28(9) . . ?
B4 B8 H8 121.7 . . ?
B3 B8 H8 121.6 . . ?
B7 B8 H8 121.7 . . ?
B9 B8 H8 122.1 . . ?
B12 B8 H8 122.3 . . ?
B12 B9 B4 107.92(11) . . ?
B12 B9 B5 107.96(11) . . ?
B4 B9 B5 59.82(9) . . ?
B12 B9 B8 60.42(9) . . ?
B4 B9 B8 59.58(9) . . ?
B5 B9 B8 107.64(11) . . ?
B12 B9 B10 60.30(9) . . ?
B4 B9 B10 107.61(11) . . ?
B5 B9 B10 59.66(8) . . ?
B8 B9 B10 108.34(11) . . ?
B12 B9 H9 121.4 . . ?
B4 B9 H9 122.1 . . ?
B5 B9 H9 122.0 . . ?
B8 B9 H9 121.7 . . ?
B10 B9 H9 121.7 . . ?
B6 B10 B5 60.61(8) . . ?
B6 B10 B11 60.05(9) . . ?
B5 B10 B11 108.13(10) . . ?
B6 B10 B12 107.79(12) . . ?
B5 B10 B12 107.30(11) . . ?
B11 B10 B12 59.71(9) . . ?
B6 B10 B9 108.26(9) . . ?
B5 B10 B9 59.87(8) . . ?
B11 B10 B9 107.33(12) . . ?
B12 B10 B9 59.27(9) . . ?
B6 B10 H10 121.3 . . ?
B5 B10 H10 121.6 . . ?
B11 B10 H10 121.9 . . ?
B12 B10 H10 122.4 . . ?
B9 B10 H10 122.1 . . ?
C2 B11 B6 59.59(8) . . ?
C2 B11 B12 105.50(9) . . ?
B6 B11 B12 108.16(10) . . ?
C2 B11 B10 105.96(9) . . ?
B6 B11 B10 59.77(9) . . ?
B12 B11 B10 60.46(10) . . ?
C2 B11 B7 58.61(8) . . ?
B6 B11 B7 108.29(9) . . ?
B12 B11 B7 60.24(9) . . ?
B10 B11 B7 108.71(10) . . ?
C2 B11 H11 124.0 . . ?
B6 B11 H11 121.4 . . ?
B12 B11 H11 122.1 . . ?
B10 B11 H11 121.8 . . ?
B7 B11 H11 121.3 . . ?
B9 B12 B11 108.34(12) . . ?
B9 B12 B7 108.36(9) . . ?
B11 B12 B7 59.96(9) . . ?
B9 B12 B10 60.43(9) . . ?
B11 B12 B10 59.83(9) . . ?
B7 B12 B10 107.98(11) . . ?
B9 B12 B8 60.30(9) . . ?
B11 B12 B8 107.90(10) . . ?
B7 B12 B8 59.87(8) . . ?
B10 B12 B8 108.34(10) . . ?
B9 B12 H12 121.2 . . ?
B11 B12 H12 121.8 . . ?
B7 B12 H12 121.7 . . ?
B10 B12 H12 121.6 . . ?
B8 B12 H12 121.7 . . ?
C2 C13 H13A 109.5 . . ?
C2 C13 H13B 109.5 . . ?
H13A C13 H13B 109.5 . . ?
C2 C13 H13C 109.5 . . ?
H13A C13 H13C 109.5 . . ?
H13B C13 H13C 109.5 . . ?
C19 C14 C15 119.2(2) . . ?
C19 C14 C20 120.4(2) . . ?
C15 C14 C20 120.4(2) . . ?
C14 C15 C16 119.93(19) . . ?
C14 C15 H15 120.0 . . ?
C16 C15 H15 120.0 . . ?
C15 C16 C17 121.4(2) . . ?
C15 C16 H16 119.3 . . ?
C17 C16 H16 119.3 . . ?
C18 C17 C16 118.0(2) . . ?
C18 C17 H17 121.0 . . ?
C16 C17 H17 121.0 . . ?
C17 C18 C19 120.5(2) . . ?
C17 C18 H18 119.7 . . ?
C19 C18 H18 119.7 . . ?
C14 C19 C18 121.0(2) . . ?
C14 C19 H19 119.5 . . ?
C18 C19 H19 119.5 . . ?

loop_
_geom_bond_atom_site_label_1
_geom_bond_atom_site_label_2
_geom_bond_distance
_geom_bond_site_symmetry_2
_geom_bond_publ_flag
Se1 C1 1.9526(11) . ?
Se1 Se1 2.3026(3) 2 ?
C1 C2 1.6897(17) . ?
C1 B5 1.697(2) . ?
C1 B4 1.704(2) . ?
C1 B3 1.715(2) . ?
C1 B6 1.7165(16) . ?
C2 C13 1.5157(18) . ?
C2 B11 1.6989(17) . ?
C2 B7 1.704(2) . ?
C2 B6 1.728(2) . ?
C2 B3 1.7299(18) . ?
B3 B8 1.781(2) . ?
B3 B4 1.783(2) . ?
B3 B7 1.7851(18) . ?
B3 H3 1.1200 . ?
B4 B8 1.772(2) . ?
B4 B5 1.775(2) . ?
B4 B9 1.7780(19) . ?
B4 H4 1.1200 . ?
B5 B10 1.7773(18) . ?
B5 B9 1.781(2) . ?
B5 B6 1.7901(19) . ?
B5 H5 1.1200 . ?
B6 B10 1.771(2) . ?
B6 B11 1.776(2) . ?
B6 H6 1.1200 . ?
B7 B11 1.779(2) . ?
B7 B12 1.784(2) . ?
B7 B8 1.784(2) . ?
B7 H7 1.1200 . ?
B8 B9 1.789(3) . ?
B8 B12 1.7914(18) . ?
B8 H8 1.1200 . ?
B9 B12 1.771(2) . ?
B9 B10 1.792(2) . ?
B9 H9 1.1200 . ?
B10 B11 1.778(2) . ?
B10 B12 1.789(3) . ?
B10 H10 1.1200 . ?
B11 B12 1.776(2) . ?
B11 H11 1.1200 . ?
B12 H12 1.1200 . ?
C13 H13A 0.9800 . ?
C13 H13B 0.9800 . ?
C13 H13C 0.9800 . ?
C14 C19 1.382(2) . ?
C14 C15 1.383(3) . ?
C14 C20 1.487(4) . ?
C15 C16 1.394(3) . ?
C15 H15 0.9500 . ?
C16 C17 1.396(3) . ?
C16 H16 0.9500 . ?
C17 C18 1.391(3) . ?
C17 H17 0.9500 . ?
C18 C19 1.393(3) . ?
C18 H18 0.9500 . ?
C19 H19 0.9500 . ?
C20 H20A 0.9800 . ?
C20 H20B 0.9800 . ?
C20 H20C 0.9800 . ?

loop_
_geom_torsion_atom_site_label_1
_geom_torsion_atom_site_label_2
_geom_torsion_atom_site_label_3
_geom_torsion_atom_site_label_4
_geom_torsion
_geom_torsion_site_symmetry_1
_geom_torsion_site_symmetry_2
_geom_torsion_site_symmetry_3
_geom_torsion_site_symmetry_4
_geom_torsion_publ_flag
C2 C1 Se1 Se1 111.53(9) . . . 2 ?
C1 Se1 Se1 C1 101.94(7) . . 2 2 ?
Se1 C1 C2 C13 -4.61(16) . . . . ?
C13 C2 C2 C13 8.65(15) 2 2 . . ?
